data_7717774
loop_
_publ_author_name
'Estival, Arno'
'Blancarte, Luis Enrique'
'Pinto, Lo\"ic'
'Pointis, Romane'
'Galas, Nathan'
'Saquet, Alix'
'Vendier, Laure'
'Santillan, Rosa'
'Farf\'an, Norberto'
'Sortais, Jean-Baptiste'
'Grellier, Mary'
'Simonneau, Antoine'

_publ_section_title
;
 Synthesis and Characterization of Heptacoordinated Molybdenum(II)
 Complexes Supported with 2,6-Bis(pyrazol-3-yl)pyridine (bpp) Ligands
;
_journal_name_full 'Dalton Transactions'
_journal_paper_doi 10.1039/D4DT03264K
_journal_year 2025
_chemical_formula_moiety 'C47 H51 Mo N5 O2 P2, 2(C F3 O3 S)'
_chemical_formula_sum 'C49 H51 F6 Mo N5 O8 P2 S2'
_chemical_formula_weight 1173.98
_space_group_IT_number 15
_space_group_name_Hall '-C 2yc'
_space_group_name_H-M_alt 'C 1 2/c 1'
_symmetry_cell_setting monoclinic
_symmetry_space_group_name_Hall '-C 2yc'
_symmetry_space_group_name_H-M 'C 1 2/c 1'
_atom_sites_solution_hydrogens difmap
_atom_sites_solution_primary direct
_audit_update_record
;
2024-12-13 deposited with the CCDC.	2025-01-06 downloaded from the CCDC.
;
_cell_angle_alpha 90
_cell_angle_beta 95.741(3)
_cell_angle_gamma 90
_cell_formula_units_Z 4
_cell_length_a 22.4003(7)
_cell_length_b 10.8477(5)
_cell_length_c 23.6970(10)
_cell_measurement_reflns_used 22700
_cell_measurement_temperature 100
_cell_measurement_theta_max 74.63
_cell_measurement_theta_min 3.75
_cell_volume 5729.3(4)
_computing_cell_refinement
; 
 CrysAlisPro 1.171.42.102a (Rigaku OD, 2023)
;
_computing_data_collection 'CrysAlisPro 1.171.42.102a (Rigaku OD, 2023)'
_computing_data_reduction
; 
 CrysAlisPro 1.171.42.102a (Rigaku OD, 2023) 
;
_computing_molecular_graphics 'CAMERON (Watkin et al., 1996)'
_computing_publication_material 'CRYSTALS (Betteridge et al., 2003)'
_computing_structure_refinement 'CRYSTALS (Betteridge et al., 2003)'
_computing_structure_solution 'SHELXT (Sheldrick, 2015)'
_diffrn_ambient_temperature 100
_diffrn_detector 'Hybrid Pixel Array Detector'
_diffrn_detector_area_resol_mean 10.0000
_diffrn_detector_type HyPix
_diffrn_measured_fraction_theta_full 0.997
_diffrn_measured_fraction_theta_max 0.946
_diffrn_measurement_device 'four-circle diffractometer'
_diffrn_measurement_device_type 'XtaLAB Synergy, Dualflex, HyPix'
_diffrn_measurement_method '\f & \w scans'
_diffrn_radiation_monochromator mirror
_diffrn_radiation_probe x-ray
_diffrn_radiation_type 'Cu K\a'
_diffrn_radiation_wavelength 1.54184
_diffrn_reflns_av_R_equivalents 0.151
_diffrn_reflns_av_unetI/netI 0.106
_diffrn_reflns_limit_h_max 25
_diffrn_reflns_limit_h_min -28
_diffrn_reflns_limit_k_max 13
_diffrn_reflns_limit_k_min -13
_diffrn_reflns_limit_l_max 30
_diffrn_reflns_limit_l_min -29
_diffrn_reflns_number 81801
_diffrn_reflns_theta_full 74.390
_diffrn_reflns_theta_max 57.618
_diffrn_reflns_theta_min 3.749
_diffrn_source 'micro-focus sealed X-ray tube'
_diffrn_source_type 'PhotonJet (Cu) X-ray Source'
_diffrn_standards_number 0
_exptl_absorpt_coefficient_mu 3.702
_exptl_absorpt_correction_T_max 0.90
_exptl_absorpt_correction_T_min 0.46
_exptl_absorpt_correction_type multi-scan
_exptl_absorpt_process_details
; 
CrysAlisPro 1.171.42.102a (Rigaku OD, 2023) 
;
_exptl_crystal_colour yellow
_exptl_crystal_density_diffrn 1.361
_exptl_crystal_density_meas ?
_exptl_crystal_density_method 'not measured'
_exptl_crystal_description parallelepiped
_exptl_crystal_F_000 2408
_exptl_crystal_size_max 0.200
_exptl_crystal_size_mid 0.070
_exptl_crystal_size_min 0.030
_refine_diff_density_max 2.27
_refine_diff_density_min -0.67
_refine_ls_extinction_method None
_refine_ls_goodness_of_fit_ref 1.3815
_refine_ls_hydrogen_treatment mixed
_refine_ls_matrix_type full
_refine_ls_number_parameters 335
_refine_ls_number_reflns 3909
_refine_ls_number_restraints 4
_refine_ls_R_factor_all 0.1080
_refine_ls_R_factor_gt 0.1006
_refine_ls_shift/su_max 0.0001789
_refine_ls_shift/su_mean 0.0000139
_refine_ls_structure_factor_coef Fsqd
_refine_ls_weighting_details
;
 Method= Modified Sheldrick 
 w=1/[\s^2^(F^2^) + ( 0.20P)^2^ + 0.00P] 
 ,where P=(max(Fo^2^,0) + 2Fc^2^)/3 
;
_refine_ls_weighting_scheme calc
_refine_ls_wR_factor_all 0.3045
_refine_ls_wR_factor_gt 0.2946
_refine_ls_wR_factor_ref 0.3041
_reflns_limit_h_max 28
_reflns_limit_h_min -28
_reflns_limit_k_max 13
_reflns_limit_k_min 0
_reflns_limit_l_max 30
_reflns_limit_l_min 0
_reflns_number_gt 3325
_reflns_number_total 5995
_reflns_threshold_expression I>2.0\s(I)
_oxford_diffrn_Wilson_B_factor 0.00
_oxford_diffrn_Wilson_scale 0.00
_oxford_refine_ls_scale 0.462(3)
_cod_data_source_file d4dt03264k2.cif
_cod_data_source_block 20240306eqNArno
_cod_depositor_comments
;
The following automatic conversions were performed:

data item '_exptl_crystal_density_meas' value 'not measured' was
changed to '?' -- the value is perceived as not measured.

Automatic conversion script
Id: cif_fix_values 8170 2020-07-09 18:12:32Z antanas 
;
_cod_original_sg_symbol_H-M 'C 1 2/c 1 '
_cod_database_code 7717774
_oxford_refine_reflns_threshold_expression I>-3.0\s(I)
_refine_ls_r_factor_ref 0.1080
_reflns_number_all 3910
_platon_squeeze_void_probe_radius 1.20

loop_
_symmetry_equiv_pos_as_xyz
x,y,z
-x,-y,-z
x+1/2,y+1/2,z
-x+1/2,-y+1/2,-z
-x,y,-z+1/2
x,-y,z+1/2
-x+1/2,y+1/2,-z+1/2
x+1/2,-y+1/2,z+1/2

loop_
_atom_site_label
_atom_site_type_symbol
_atom_site_fract_x
_atom_site_fract_y
_atom_site_fract_z
_atom_site_U_iso_or_equiv
_atom_site_occupancy
_atom_site_adp_type
_atom_site_refinement_flags_posn
_atom_site_refinement_flags_adp
_atom_site_refinement_flags_occupancy
_atom_site_disorder_assembly
_atom_site_disorder_group
_atom_site_attached_hydrogens
Mo1 Mo 0.5000 0.89660(8) 0.2500 0.0535 1.0000 Uani S T . . . .
P1 P 0.42927(9) 0.91744(19) 0.32664(9) 0.0559 1.0000 Uani . . . . . .
S1 S 0.36426(10) 0.4594(2) 0.59543(11) 0.0758 1.0000 Uani . . . . . .
N1 N 0.6080(3) 0.9039(6) 0.3564(3) 0.0543 1.0000 Uani D . . . . .
H1 H 0.616(2) 0.826(2) 0.357(2) 0.066(2) 1.0000 Uiso D . . . . .
F1 F 0.2558(3) 0.4400(6) 0.6230(3) 0.1054 1.0000 Uani . . . . . .
O2 O 0.3811(3) 0.3650(9) 0.6302(4) 0.1101 1.0000 Uani . . . . . .
N2 N 0.5683(3) 0.9578(6) 0.3169(3) 0.0575 1.0000 Uani D . . . . .
C10 C 0.4397(4) 1.0510(8) 0.3728(3) 0.0640 1.0000 Uani . . . . . .
C25 C 0.5767(4) 1.0797(8) 0.3246(4) 0.0621 1.0000 Uani . . . . . .
C27 C 0.6422(3) 0.9901(8) 0.3871(3) 0.0582 1.0000 Uani D . . . . .
C5 C 0.4187(4) 0.5981(8) 0.4532(4) 0.0694 1.0000 Uani . . . . . .
H5 H 0.4153 0.5314 0.4791 0.0808 1.0000 Uiso . . . . . .
F3 F 0.2810(4) 0.6211(6) 0.6002(4) 0.1194 1.0000 Uani . . . . . .
C6 C 0.4645(4) 0.6030(8) 0.4190(4) 0.0667 1.0000 Uani . . . . . .
H6 H 0.4945 0.5392 0.4214 0.0796 1.0000 Uiso . . . . . .
C26 C 0.6220(4) 1.1019(9) 0.3675(4) 0.0673 1.0000 Uani . . . . . .
H26 H 0.6358 1.1812 0.3814 0.0761 1.0000 Uiso . . . . . .
F2 F 0.3132(4) 0.5495(8) 0.6802(3) 0.1202 1.0000 Uani . . . . . .
C34 C 0.6573(5) 0.8930(9) 0.4829(4) 0.0787 1.0000 Uani . . . . . .
H341 H 0.6316 0.9531 0.5011 0.1178 1.0000 Uiso . . . . . .
H342 H 0.6874 0.8611 0.5121 0.1178 1.0000 Uiso . . . . . .
H343 H 0.6316 0.8249 0.4677 0.1178 1.0000 Uiso . . . . . .
C2 C 0.4259(3) 0.7912(7) 0.3772(3) 0.0583 1.0000 Uani . . . . . .
O3 O 0.3400(3) 0.4323(7) 0.5384(3) 0.0887 1.0000 Uani . . . . . .
O4 O 0.4054(3) 0.5596(8) 0.6010(4) 0.1095 1.0000 Uani . . . . . .
C4 C 0.3772(4) 0.6923(9) 0.4510(4) 0.0705 1.0000 Uani . . . . . .
H4 H 0.3459 0.6905 0.4750 0.0834 1.0000 Uiso . . . . . .
N3 N 0.5000 1.0959(8) 0.2500 0.0637 1.0000 Uani S T . . . .
C33 C 0.6878(3) 0.9566(9) 0.4346(4) 0.0658 1.0000 Uani . . . . . .
O1 O 0.4183(4) 0.6560(10) 0.2474(3) 0.1090 1.0000 Uani . . . . . .
C15 C 0.4047(5) 1.1562(10) 0.3634(4) 0.0823 1.0000 Uani . . . . . .
H15 H 0.3752 1.1599 0.3324 0.0982 1.0000 Uiso . . . . . .
C17 C 0.3033(5) 0.5185(10) 0.6270(4) 0.0809 1.0000 Uani . . . . . .
C7 C 0.4676(3) 0.6978(8) 0.3816(3) 0.0607 1.0000 Uani . . . . . .
H7 H 0.4993 0.6984 0.3572 0.0715 1.0000 Uiso . . . . . .
C11 C 0.4853(3) 1.0488(8) 0.4183(3) 0.0615 1.0000 Uani . . . . . .
H11 H 0.5081 0.9760 0.4252 0.0721 1.0000 Uiso . . . . . .
C3 C 0.3796(4) 0.7868(9) 0.4135(4) 0.0670 1.0000 Uani . . . . . .
H3 H 0.3500 0.8500 0.4114 0.0779 1.0000 Uiso . . . . . .
C9 C 0.3525(4) 0.9335(9) 0.2936(4) 0.0682 1.0000 Uani . . . . . .
H91 H 0.3505 1.0030 0.2663 0.0974 1.0000 Uiso . . . . . .
H92 H 0.3254 0.9499 0.3224 0.0974 1.0000 Uiso . . . . . .
H93 H 0.3402 0.8579 0.2729 0.0974 1.0000 Uiso . . . . . .
C30 C 0.5401(5) 1.2850(11) 0.2882(6) 0.1055 1.0000 Uani . . . . . .
H30 H 0.5653 1.3298 0.3168 0.1189 1.0000 Uiso . . . . . .
C1 C 0.4486(5) 0.7422(10) 0.2464(4) 0.0824 1.0000 Uani . . . . . .
C35 C 0.7338(4) 0.8671(11) 0.4144(5) 0.0870 1.0000 Uani . . . . . .
H351 H 0.7137 0.7910 0.4014 0.1176 1.0000 Uiso . . . . . .
H352 H 0.7634 0.8461 0.4478 0.1176 1.0000 Uiso . . . . . .
H353 H 0.7544 0.9046 0.3855 0.1176 1.0000 Uiso . . . . . .
C14 C 0.4167(6) 1.2600(10) 0.3985(5) 0.0982 1.0000 Uani . . . . . .
H14 H 0.3965 1.3355 0.3901 0.1121 1.0000 Uiso . . . . . .
C29 C 0.5393(4) 1.1593(9) 0.2869(4) 0.0714 1.0000 Uani . . . . . .
C36 C 0.7195(4) 1.0745(10) 0.4582(4) 0.0796 1.0000 Uani . . . . . .
H361 H 0.7347 1.1191 0.4276 0.1140 1.0000 Uiso . . . . . .
H362 H 0.7505 1.0538 0.4878 0.1140 1.0000 Uiso . . . . . .
H363 H 0.6887 1.1273 0.4750 0.1140 1.0000 Uiso . . . . . .
C13 C 0.4616(6) 1.2551(9) 0.4414(4) 0.0889 1.0000 Uani . . . . . .
H13 H 0.4679 1.3255 0.4657 0.0997 1.0000 Uiso . . . . . .
C12 C 0.4966(4) 1.1498(9) 0.4528(4) 0.0717 1.0000 Uani . . . . . .
H12 H 0.5266 1.1492 0.4836 0.0850 1.0000 Uiso . . . . . .
C31 C 0.5000 1.3522(15) 0.2500 0.1466 1.0000 Uani S T . . . .
H31 H 0.5000 1.4389 0.2500 0.1481 1.0000 Uiso . . . . . .

loop_
_atom_site_aniso_label
_atom_site_aniso_U_11
_atom_site_aniso_U_22
_atom_site_aniso_U_33
_atom_site_aniso_U_23
_atom_site_aniso_U_13
_atom_site_aniso_U_12
Mo1 0.0313(6) 0.0760(7) 0.0508(6) 0.0000 -0.0084(4) 0.0000
P1 0.0388(11) 0.0700(13) 0.0571(12) -0.0047(9) -0.0044(9) 0.0005(8)
S1 0.0502(12) 0.0853(16) 0.0913(16) -0.0162(13) 0.0047(11) -0.0056(11)
N1 0.027(3) 0.076(4) 0.057(4) -0.003(3) -0.008(3) 0.000(3)
F1 0.069(4) 0.102(4) 0.151(6) -0.031(4) 0.041(4) -0.008(3)
O2 0.045(4) 0.150(7) 0.126(6) -0.030(6) -0.035(4) 0.013(4)
N2 0.040(3) 0.074(4) 0.056(3) -0.002(3) -0.010(3) 0.001(3)
C10 0.062(5) 0.067(5) 0.062(5) 0.007(4) -0.001(4) -0.002(4)
C25 0.045(4) 0.073(5) 0.064(5) -0.004(4) -0.015(4) -0.010(4)
C27 0.032(4) 0.074(5) 0.067(5) -0.003(4) -0.004(3) -0.006(3)
C5 0.067(6) 0.067(5) 0.073(6) 0.000(4) 0.002(5) -0.016(4)
F3 0.122(6) 0.085(4) 0.143(6) -0.006(4) -0.026(5) 0.016(4)
C6 0.061(5) 0.072(5) 0.067(5) 0.002(4) 0.007(4) -0.001(4)
C26 0.045(5) 0.088(6) 0.065(5) 0.000(4) -0.009(4) -0.016(4)
F2 0.147(6) 0.132(5) 0.085(4) -0.027(4) 0.027(4) 0.008(5)
C34 0.066(6) 0.106(8) 0.060(5) 0.002(5) -0.014(4) -0.003(5)
C2 0.041(4) 0.068(5) 0.064(4) -0.012(4) -0.003(3) -0.012(4)
O3 0.079(4) 0.112(5) 0.074(4) -0.029(4) -0.000(3) -0.022(4)
O4 0.076(5) 0.096(5) 0.157(7) -0.042(5) 0.017(5) -0.022(4)
C4 0.052(5) 0.093(7) 0.067(5) -0.006(5) 0.010(4) -0.020(5)
N3 0.058(6) 0.061(6) 0.069(6) 0.0000 -0.013(5) 0.0000
C33 0.037(4) 0.086(6) 0.071(5) -0.009(4) -0.014(4) -0.008(4)
O1 0.099(6) 0.131(6) 0.096(5) -0.013(5) 0.005(4) -0.023(6)
C15 0.080(6) 0.082(6) 0.080(6) -0.003(5) -0.013(5) 0.007(5)
C17 0.074(6) 0.085(7) 0.084(7) 0.002(5) 0.005(5) -0.009(5)
C7 0.042(4) 0.071(5) 0.069(5) 0.001(4) 0.003(3) 0.003(4)
C11 0.046(4) 0.075(5) 0.064(5) -0.002(4) 0.008(4) -0.007(4)
C3 0.050(4) 0.081(6) 0.070(5) -0.017(4) 0.009(4) -0.016(4)
C9 0.040(4) 0.090(6) 0.073(5) -0.001(5) 0.002(4) 0.007(4)
C30 0.093(8) 0.087(7) 0.123(9) -0.008(7) -0.050(7) -0.009(6)
C1 0.071(6) 0.091(7) 0.085(6) -0.010(5) 0.005(5) -0.009(5)
C35 0.053(5) 0.113(8) 0.088(7) -0.002(6) -0.029(5) 0.003(5)
C14 0.128(9) 0.078(6) 0.088(7) -0.014(6) 0.003(7) 0.023(6)
C29 0.057(5) 0.078(6) 0.073(5) 0.009(5) -0.025(4) -0.003(4)
C36 0.068(6) 0.090(6) 0.075(6) -0.000(5) -0.026(5) -0.018(5)
C13 0.126(9) 0.064(6) 0.072(6) -0.009(5) -0.011(6) -0.010(6)
C12 0.069(5) 0.079(6) 0.066(5) 0.003(5) 0.002(4) -0.018(5)
C31 0.17(2) 0.059(8) 0.176(19) 0.0000 -0.127(18) 0.0000

loop_
_atom_type_symbol
_atom_type_scat_dispersion_real
_atom_type_scat_dispersion_imag
_atom_type_scat_Cromer_Mann_a1
_atom_type_scat_Cromer_Mann_b1
_atom_type_scat_Cromer_Mann_a2
_atom_type_scat_Cromer_Mann_b2
_atom_type_scat_Cromer_Mann_a3
_atom_type_scat_Cromer_Mann_b3
_atom_type_scat_Cromer_Mann_a4
_atom_type_scat_Cromer_Mann_b4
_atom_type_scat_Cromer_Mann_c
_atom_type_scat_source
C 0.0181 0.0091 2.3100 20.8439 1.0200 10.2075 1.5886 0.5687 0.8650 51.6512 0.2156 'International Tables Vol C 4.2.6.8 and 6.1.1.4'
H 0.0000 0.0000 0.4930 10.5109 0.3229 26.1257 0.1402 3.1424 0.0408 57.7998 0.0030 'International Tables Vol C 4.2.6.8 and 6.1.1.4'
N 0.0311 0.0180 12.2126 0.0057 3.1322 9.8933 2.0125 28.9975 1.1663 0.5826 -11.5290 'International Tables Vol C 4.2.6.8 and 6.1.1.4'
O 0.0492 0.0322 3.0485 13.2771 2.2868 5.7011 1.5463 0.3239 0.8670 32.9089 0.2508 'International Tables Vol C 4.2.6.8 and 6.1.1.4'
F 0.0727 0.0534 3.5392 10.2825 2.6412 4.2944 1.5170 0.2615 1.0243 26.1476 0.2776 'International Tables Vol C 4.2.6.8 and 6.1.1.4'
P 0.2955 0.4335 6.4345 1.9067 4.1791 27.1570 1.7800 0.5260 1.4908 68.1645 1.1149 'International Tables Vol C 4.2.6.8 and 6.1.1.4'
S 0.3331 0.5567 6.9053 1.4679 5.2034 22.2151 1.4379 0.2536 1.5863 56.1720 0.8669 'International Tables Vol C 4.2.6.8 and 6.1.1.4'
Mo -0.0483 2.7339 3.7025 0.2772 17.2356 1.0958 12.8876 11.0040 3.7429 61.6584 4.3875 'International Tables Vol C 4.2.6.8 and 6.1.1.4'

loop_
_geom_angle_atom_site_label_1
_geom_angle_site_symmetry_1
_geom_angle_atom_site_label_2
_geom_angle_site_symmetry_2
_geom_angle_atom_site_label_3
_geom_angle_site_symmetry_3
_geom_angle
_geom_angle_publ_flag
N2 5_655 Mo1 . P1 5_655 84.01(17) yes
N2 5_655 Mo1 . C1 5_655 129.2(3) yes
P1 5_655 Mo1 . C1 5_655 73.2(3) yes
N2 5_655 Mo1 . P1 . 92.89(17) yes
P1 5_655 Mo1 . P1 . 169.78(10) yes
C1 5_655 Mo1 . P1 . 115.8(3) yes
N2 5_655 Mo1 . N2 . 144.8(4) yes
P1 5_655 Mo1 . N2 . 92.89(17) yes
C1 5_655 Mo1 . N2 . 82.4(3) yes
P1 . Mo1 . N2 . 84.01(17) yes
N2 5_655 Mo1 . N3 . 72.38(18) yes
P1 5_655 Mo1 . N3 . 84.89(5) yes
C1 5_655 Mo1 . N3 . 145.6(3) yes
P1 . Mo1 . N3 . 84.89(5) yes
N2 . Mo1 . N3 . 72.38(18) yes
N2 5_655 Mo1 . C1 . 82.4(3) yes
P1 5_655 Mo1 . C1 . 115.8(3) yes
C1 5_655 Mo1 . C1 . 68.8(6) yes
P1 . Mo1 . C1 . 73.2(3) yes
N2 . Mo1 . C1 . 129.2(3) yes
N3 . Mo1 . C1 . 145.6(3) yes
Mo1 . P1 . C10 . 116.8(3) yes
Mo1 . P1 . C2 . 118.2(3) yes
C10 . P1 . C2 . 102.4(4) yes
Mo1 . P1 . C9 . 109.3(3) yes
C10 . P1 . C9 . 104.0(4) yes
C2 . P1 . C9 . 104.7(4) yes
O2 . S1 . O3 . 118.5(5) yes
O2 . S1 . O4 . 112.7(5) yes
O3 . S1 . O4 . 115.1(5) yes
O2 . S1 . C17 . 101.6(5) yes
O3 . S1 . C17 . 103.9(5) yes
O4 . S1 . C17 . 101.9(5) yes
H1 . N1 . N2 . 123.0(15) no
H1 . N1 . C27 . 124.3(15) no
N2 . N1 . C27 . 111.4(6) yes
Mo1 . N2 . N1 . 136.9(5) yes
Mo1 . N2 . C25 . 118.3(5) yes
N1 . N2 . C25 . 104.8(6) yes
P1 . C10 . C15 . 121.4(7) yes
P1 . C10 . C11 . 119.1(7) yes
C15 . C10 . C11 . 119.4(9) yes
N2 . C25 . C26 . 110.7(8) yes
N2 . C25 . C29 . 116.0(7) yes
C26 . C25 . C29 . 133.3(8) yes
N1 . C27 . C26 . 106.2(6) yes
N1 . C27 . C33 . 122.7(7) yes
C26 . C27 . C33 . 131.0(8) yes
H5 . C5 . C6 . 121.4 no
H5 . C5 . C4 . 119.1 no
C6 . C5 . C4 . 119.4(8) yes
C5 . C6 . H6 . 119.7 no
C5 . C6 . C7 . 120.2(8) yes
H6 . C6 . C7 . 120.2 no
C25 . C26 . C27 . 106.9(8) yes
C25 . C26 . H26 . 126.4 no
C27 . C26 . H26 . 126.7 no
H341 . C34 . H342 . 108.2 no
H341 . C34 . H343 . 107.9 no
H342 . C34 . H343 . 109.3 no
H341 . C34 . C33 . 110.2 no
H342 . C34 . C33 . 110.9 no
H343 . C34 . C33 . 110.3 no
P1 . C2 . C7 . 122.0(6) yes
P1 . C2 . C3 . 120.4(7) yes
C7 . C2 . C3 . 117.6(8) yes
C5 . C4 . H4 . 120.1 no
C5 . C4 . C3 . 120.7(8) yes
H4 . C4 . C3 . 119.2 no
Mo1 . N3 . C29 5_655 120.3(5) yes
Mo1 . N3 . C29 . 120.3(5) yes
C29 5_655 N3 . C29 . 119.5(10) yes
C34 . C33 . C27 . 110.3(6) yes
C34 . C33 . C35 . 108.0(8) yes
C27 . C33 . C35 . 110.6(7) yes
C34 . C33 . C36 . 108.7(7) yes
C27 . C33 . C36 . 109.2(8) yes
C35 . C33 . C36 . 109.9(7) yes
C10 . C15 . H15 . 120.2 no
C10 . C15 . C14 . 119.3(9) yes
H15 . C15 . C14 . 120.3 no
S1 . C17 . F1 . 112.4(7) yes
S1 . C17 . F3 . 111.6(8) yes
F1 . C17 . F3 . 103.4(8) yes
S1 . C17 . F2 . 116.4(8) yes
F1 . C17 . F2 . 106.7(9) yes
F3 . C17 . F2 . 105.2(9) yes
C2 . C7 . C6 . 121.9(7) yes
C2 . C7 . H7 . 119.2 no
C6 . C7 . H7 . 118.9 no
C10 . C11 . H11 . 118.9 no
C10 . C11 . C12 . 121.1(9) yes
H11 . C11 . C12 . 120.0 no
C2 . C3 . C4 . 120.2(8) yes
C2 . C3 . H3 . 119.7 no
C4 . C3 . H3 . 120.1 no
P1 . C9 . H91 . 109.4 no
P1 . C9 . H92 . 110.0 no
H91 . C9 . H92 . 109.0 no
P1 . C9 . H93 . 109.9 no
H91 . C9 . H93 . 108.6 no
H92 . C9 . H93 . 109.9 no
H30 . C30 . C29 . 121.4 no
H30 . C30 . C31 . 118.6 no
C29 . C30 . C31 . 119.7(10) yes
Mo1 . C1 . O1 . 176.0(9) yes
C33 . C35 . H351 . 109.5 no
C33 . C35 . H352 . 108.1 no
H351 . C35 . H352 . 107.6 no
C33 . C35 . H353 . 110.2 no
H351 . C35 . H353 . 112.0 no
H352 . C35 . H353 . 109.3 no
C15 . C14 . H14 . 120.5 no
C15 . C14 . C13 . 119.6(10) yes
H14 . C14 . C13 . 119.5 no
C25 . C29 . C30 . 125.3(8) yes
C25 . C29 . N3 . 113.1(8) yes
C30 . C29 . N3 . 121.6(8) yes
C33 . C36 . H361 . 109.2 no
C33 . C36 . H362 . 110.1 no
H361 . C36 . H362 . 112.5 no
C33 . C36 . H363 . 107.8 no
H361 . C36 . H363 . 108.6 no
H362 . C36 . H363 . 108.5 no
C14 . C13 . H13 . 118.2 no
C14 . C13 . C12 . 122.4(9) yes
H13 . C13 . C12 . 119.3 no
C13 . C12 . C11 . 118.1(8) yes
C13 . C12 . H12 . 119.9 no
C11 . C12 . H12 . 122.0 no
C30 . C31 . C30 5_655 117.9(14) yes
C30 . C31 . H31 . 121.1 no
C30 5_655 C31 . H31 . 121.1 no

loop_
_geom_bond_atom_site_label_1
_geom_bond_site_symmetry_1
_geom_bond_atom_site_label_2
_geom_bond_site_symmetry_2
_geom_bond_distance
_geom_bond_publ_flag
Mo1 . N2 5_655 2.192(6) yes
Mo1 . P1 5_655 2.537(2) yes
Mo1 . C1 5_655 2.030(11) yes
Mo1 . P1 . 2.537(2) yes
Mo1 . N2 . 2.192(6) yes
Mo1 . N3 . 2.162(9) yes
Mo1 . C1 . 2.030(11) yes
P1 . C10 . 1.817(9) yes
P1 . C2 . 1.826(8) yes
P1 . C9 . 1.825(8) yes
S1 . O2 . 1.344(10) yes
S1 . O3 . 1.435(7) yes
S1 . O4 . 1.422(8) yes
S1 . C17 . 1.744(11) yes
N1 . H1 . 0.86(2) no
N1 . N2 . 1.358(9) yes
N1 . C27 . 1.370(10) yes
F1 . C17 . 1.358(11) yes
N2 . C25 . 1.346(11) yes
C10 . C15 . 1.389(14) yes
C10 . C11 . 1.411(11) yes
C25 . C26 . 1.384(12) yes
C25 . C29 . 1.447(12) yes
C27 . C26 . 1.359(12) yes
C27 . C33 . 1.488(11) yes
C5 . H5 . 0.956 no
C5 . C6 . 1.371(14) yes
C5 . C4 . 1.380(13) yes
F3 . C17 . 1.352(12) yes
C6 . H6 . 0.961 no
C6 . C7 . 1.363(12) yes
C26 . H26 . 0.961 no
F2 . C17 . 1.301(12) yes
C34 . H341 . 0.997 no
C34 . H342 . 0.979 no
C34 . H343 . 0.983 no
C34 . C33 . 1.553(14) yes
C2 . C7 . 1.375(11) yes
C2 . C3 . 1.411(12) yes
C4 . H4 . 0.944 no
C4 . C3 . 1.363(13) yes
N3 . C29 5_655 1.364(9) yes
N3 . C29 . 1.364(9) yes
C33 . C35 . 1.526(14) yes
C33 . C36 . 1.541(13) yes
O1 . C1 . 1.156(12) yes
C15 . H15 . 0.937 no
C15 . C14 . 1.410(15) yes
C7 . H7 . 0.960 no
C11 . H11 . 0.945 no
C11 . C12 . 1.374(13) yes
C3 . H3 . 0.952 no
C9 . H91 . 0.991 no
C9 . H92 . 0.975 no
C9 . H93 . 0.980 no
C30 . H30 . 0.969 no
C30 . C29 . 1.365(14) yes
C30 . C31 . 1.412(13) yes
C35 . H351 . 0.976 no
C35 . H352 . 1.007 no
C35 . H353 . 0.954 no
C14 . H14 . 0.947 no
C14 . C13 . 1.358(16) yes
C36 . H361 . 0.962 no
C36 . H362 . 0.962 no
C36 . H363 . 1.009 no
C13 . H13 . 0.958 no
C13 . C12 . 1.397(15) yes
C12 . H12 . 0.941 no
C31 . H31 . 0.940 no

loop_
_geom_hbond_atom_site_label_D
_geom_hbond_site_symmetry_D
_geom_hbond_atom_site_label_H
_geom_hbond_site_symmetry_H
_geom_hbond_atom_site_label_A
_geom_hbond_site_symmetry_A
_geom_hbond_angle_DHA
_geom_hbond_distance_DH
_geom_hbond_distance_HA
_geom_hbond_distance_DA
_geom_hbond_publ_flag
N1 . H1 . O2 2_666 167(7) 0.86(2) 2.10(3) 2.942(13) yes
C5 . H5 . O3 . 141 0.96 2.54 3.336(13) yes
C6 . H6 . O4 2_666 154 0.96 2.59 3.479(13) yes
C30 . H30 . O4 2_676 160 0.97 2.33 3.253(13) yes
C36 . H362 . O3 3_555 157 0.96 2.59 3.500(13) yes

loop_
_platon_squeeze_void_nr
_platon_squeeze_void_average_x
_platon_squeeze_void_average_y
_platon_squeeze_void_average_z
_platon_squeeze_void_volume
_platon_squeeze_void_count_electrons
_platon_squeeze_void_content
1 0.250 -0.045 0.250 198 34 ' '
2 0.250 0.015 0.750 198 34 ' '
3 0.750 -0.026 0.250 198 34 ' '
4 0.750 -0.007 0.750 198 34 ' '
